data_1544074
loop_
_publ_author_name
'Wang, Qiuwen'
'Xiong, Yihan'
'Deng, Xuebin'

_publ_section_title
;
 Bis[2-(pyrrol-2-ylmethyleneamino)-2'-methoxy-6,6'-dimethyl-1,1'-biphenyl-\k^2^<i>N,N</i>']bis(dimethylamido-\k<i>N</i>)vanadium(IV)
 toluene monosolvate
;
_journal_coeditor_code HG4012
_journal_issue 9
_journal_name_full IUCrData
_journal_page_first x161421
_journal_paper_doi 10.1107/S2414314616014218
_journal_volume 1
_journal_year 2016
_chemical_formula_iupac '[V (C2 H6 N)2 (C20 H19 N2 O)2] , C7 H8'
_chemical_formula_moiety 'C44 H50 N6 O2 V, C7 H8'
_chemical_formula_sum 'C51 H58 N6 O2 V'
_chemical_formula_weight 837.97
_chemical_name_systematic
;Bis[2-(pyrrol-2-ylmethyleneamino)-2'-methoxy-6,6'-dimethyl-1,1'-biphenyl-\k^2^<i>N,N</i>']bis(dimethylamido-\k<i>N</i>)vanadium(IV) toluene
monosolvate
;
_space_group_crystal_system orthorhombic
_space_group_IT_number 19
_space_group_name_Hall 'P 2ac 2ab'
_space_group_name_H-M_alt 'P 21 21 21'
_symmetry_space_group_name_Hall 'P 2ac 2ab'
_symmetry_space_group_name_H-M 'P 21 21 21'
_atom_sites_solution_hydrogens geom
_atom_sites_solution_primary direct
_atom_sites_solution_secondary difmap
_audit_creation_method SHELXL-2014/7
_cell_angle_alpha 90
_cell_angle_beta 90
_cell_angle_gamma 90
_cell_formula_units_Z 4
_cell_length_a 12.1400(10)
_cell_length_b 19.2980(15)
_cell_length_c 19.4490(16)
_cell_measurement_reflns_used 5675
_cell_measurement_temperature 113(2)
_cell_measurement_theta_max 72.30
_cell_measurement_theta_min 27.50
_cell_volume 4556.5(6)
_computing_cell_refinement
;
<i>CrystalClear-SM Expert</i> (Rigaku, 2009)
;
_computing_data_collection
;
<i>CrystalClear-SM Expert</i> (Rigaku, 2009)
;
_computing_data_reduction
;
<i>CrystalClear-SM Expert</i> (Rigaku, 2009)
;
_computing_molecular_graphics
;
CrystalStructure (Rigaku, 2010)
;
_computing_publication_material
;
publCIF (Westrip, 2010)
;
_computing_structure_refinement
;
SHELXL2014 (Sheldrick, 2015)
;
_computing_structure_solution
;
SHELXS97 (Sheldrick, 2008)
;
_diffrn_ambient_temperature 113(2)
_diffrn_measured_fraction_theta_full 1.000
_diffrn_measured_fraction_theta_max 0.992
_diffrn_measurement_device_type 'Rigaku Saturn70 CCD camera'
_diffrn_measurement_method \w
_diffrn_radiation_monochromator multilayer
_diffrn_radiation_source 'fine-focus sealed tube'
_diffrn_radiation_type CuK\a
_diffrn_radiation_wavelength 1.54187
_diffrn_reflns_av_R_equivalents 0.0594
_diffrn_reflns_limit_h_max 14
_diffrn_reflns_limit_h_min -11
_diffrn_reflns_limit_k_max 22
_diffrn_reflns_limit_k_min -23
_diffrn_reflns_limit_l_max 23
_diffrn_reflns_limit_l_min -24
_diffrn_reflns_number 49860
_diffrn_reflns_theta_full 67.687
_diffrn_reflns_theta_max 72.453
_diffrn_reflns_theta_min 3.226
_diffrn_standards_decay_% 0
_diffrn_standards_interval_count 0
_diffrn_standards_interval_time 0
_diffrn_standards_number 0
_exptl_absorpt_coefficient_mu 2.174
_exptl_absorpt_correction_T_max 0.75
_exptl_absorpt_correction_T_min 0.66
_exptl_absorpt_correction_type multi-scan
_exptl_absorpt_process_details
;
(<i>CrystalClear-SM Expert</i>; Rigaku, 2009)
;
_exptl_crystal_colour red
_exptl_crystal_density_diffrn 1.222
_exptl_crystal_description prism
_exptl_crystal_F_000 1780
_exptl_crystal_size_max 0.220
_exptl_crystal_size_mid 0.200
_exptl_crystal_size_min 0.160
_refine_diff_density_max 0.177
_refine_diff_density_min -0.249
_refine_ls_abs_structure_details
;
Flack <i>x</i> determined using 3251 quotients
[(<i>I</i>^+^)-(<i>I</i>^-^)]/[(<i>I</i>^+^)+(<i>I</i>^-^)]
(Parsons <i>et al.</i>,  2013)
;
_refine_ls_abs_structure_Flack 0.0028(19)
_refine_ls_extinction_method none
_refine_ls_goodness_of_fit_ref 1.020
_refine_ls_hydrogen_treatment constr
_refine_ls_matrix_type full
_refine_ls_number_parameters 552
_refine_ls_number_reflns 8875
_refine_ls_number_restraints 0
_refine_ls_restrained_S_all 1.020
_refine_ls_R_factor_all 0.0329
_refine_ls_R_factor_gt 0.0297
_refine_ls_shift/su_max 0.001
_refine_ls_shift/su_mean 0.000
_refine_ls_structure_factor_coef Fsqd
_refine_ls_weighting_details 'w=1/[\s^2^(Fo^2^)+(0.0253P)^2^] where P=(Fo^2^+2Fc^2^)/3'
_refine_ls_weighting_scheme calc
_refine_ls_wR_factor_gt 0.0656
_refine_ls_wR_factor_ref 0.0678
_reflns_number_gt 8286
_reflns_number_total 8875
_reflns_threshold_expression 'I > 2\s(I)'
_cod_data_source_file hg4012sup1.cif
_cod_data_source_block I
_cod_database_code 1544074
_shelx_space_group_comment
;
The symmetry employed for this shelxl refinement is uniquely defined
by the following loop, which should always be used as a source of
symmetry information in preference to the above space-group names.
They are only intended as comments.
;
_shelx_estimated_absorpt_t_min 0.646
_shelx_estimated_absorpt_t_max 0.722

loop_
_space_group_symop_operation_xyz
'x, y, z'
'x+1/2, -y+1/2, -z'
'-x, y+1/2, -z+1/2'
'-x+1/2, -y, z+1/2'

loop_
_atom_site_type_symbol
_atom_site_label
_atom_site_fract_x
_atom_site_fract_y
_atom_site_fract_z
_atom_site_U_iso_or_equiv
_atom_site_adp_type
_atom_site_calc_flag
_atom_site_occupancy
V V1 0.21029(3) 0.22412(2) 0.34762(2) 0.01745(9) Uani d 1
O O1 0.27959(16) 0.49262(8) 0.20219(8) 0.0300(4) Uani d 1
O O2 -0.01883(14) 0.01342(9) 0.50417(9) 0.0318(4) Uani d 1
N N1 0.22032(16) 0.31292(9) 0.28127(9) 0.0190(4) Uani d 1
N N2 0.16986(16) 0.30961(10) 0.41538(9) 0.0202(4) Uani d 1
N N3 0.14730(16) 0.15604(9) 0.42558(9) 0.0194(4) Uani d 1
N N4 0.03559(16) 0.22780(10) 0.33013(9) 0.0205(4) Uani d 1
N N5 0.22971(16) 0.15586(10) 0.27833(9) 0.0225(4) Uani d 1
N N6 0.35897(16) 0.22403(10) 0.37752(9) 0.0227(4) Uani d 1
C C1 0.33105(19) 0.35760(12) 0.18341(11) 0.0212(5) Uani d 1
C C2 0.24777(19) 0.31447(11) 0.20978(11) 0.0202(5) Uani d 1
C C3 0.18745(19) 0.27192(12) 0.16559(11) 0.0240(5) Uani d 1
H H3 0.1315 0.2427 0.1836 0.029 Uiso calc 1
C C4 0.2087(2) 0.27206(12) 0.09597(11) 0.0266(5) Uani d 1
H H4 0.1677 0.2427 0.0662 0.032 Uiso calc 1
C C5 0.2895(2) 0.31492(12) 0.06947(11) 0.0281(5) Uani d 1
H H5 0.3034 0.3150 0.0214 0.034 Uiso calc 1
C C6 0.3509(2) 0.35797(12) 0.11232(12) 0.0254(5) Uani d 1
C C7 0.4367(2) 0.40532(15) 0.08186(13) 0.0377(7) Uani d 1
H H7A 0.4439 0.3958 0.0326 0.057 Uiso calc 1
H H7B 0.5076 0.3973 0.1046 0.057 Uiso calc 1
H H7C 0.4144 0.4536 0.0886 0.057 Uiso calc 1
C C8 0.40022(19) 0.40236(12) 0.22961(11) 0.0219(5) Uani d 1
C C9 0.3708(2) 0.47248(12) 0.23822(12) 0.0254(5) Uani d 1
C C10 0.4315(2) 0.51559(13) 0.28132(12) 0.0312(6) Uani d 1
H H10 0.4120 0.5630 0.2865 0.037 Uiso calc 1
C C11 0.5209(2) 0.48849(15) 0.31650(13) 0.0337(6) Uani d 1
H H11 0.5607 0.5171 0.3476 0.040 Uiso calc 1
C C12 0.5531(2) 0.42038(14) 0.30702(12) 0.0299(6) Uani d 1
H H12 0.6156 0.4029 0.3307 0.036 Uiso calc 1
C C13 0.4937(2) 0.37708(13) 0.26256(12) 0.0256(5) Uani d 1
C C14 0.5321(2) 0.30421(14) 0.25033(14) 0.0344(6) Uani d 1
H H14A 0.5369 0.2956 0.2008 0.052 Uiso calc 1
H H14B 0.4797 0.2717 0.2710 0.052 Uiso calc 1
H H14C 0.6048 0.2978 0.2712 0.052 Uiso calc 1
C C15 0.19212(19) 0.37112(11) 0.31069(11) 0.0207(5) Uani d 1
H H15 0.1905 0.4128 0.2848 0.025 Uiso calc 1
C C16 0.16427(19) 0.37189(11) 0.38074(11) 0.0206(5) Uani d 1
C C17 0.1300(2) 0.42506(12) 0.42513(12) 0.0244(5) Uani d 1
H H17 0.1192 0.4725 0.4139 0.029 Uiso calc 1
C C18 0.1151(2) 0.39398(12) 0.48859(12) 0.0259(5) Uani d 1
H H18 0.0927 0.4161 0.5299 0.031 Uiso calc 1
C C19 0.1395(2) 0.32343(12) 0.48011(11) 0.0230(5) Uani d 1
H H19 0.1351 0.2898 0.5157 0.028 Uiso calc 1
C C20 0.2464(3) 0.56310(14) 0.20580(17) 0.0485(8) Uani d 1
H H20A 0.3063 0.5928 0.1892 0.073 Uiso calc 1
H H20B 0.2291 0.5751 0.2536 0.073 Uiso calc 1
H H20C 0.1810 0.5701 0.1771 0.073 Uiso calc 1
C C21 0.1974(2) 0.04326(11) 0.47941(11) 0.0210(5) Uani d 1
C C22 0.2066(2) 0.11598(11) 0.47583(10) 0.0210(4) Uani d 1
C C23 0.2746(2) 0.15131(12) 0.52159(11) 0.0243(5) Uani d 1
H H23 0.2809 0.2003 0.5185 0.029 Uiso calc 1
C C24 0.3332(2) 0.11615(13) 0.57141(12) 0.0280(5) Uani d 1
H H24 0.3800 0.1405 0.6022 0.034 Uiso calc 1
C C25 0.3227(2) 0.04441(13) 0.57602(12) 0.0282(5) Uani d 1
H H25 0.3623 0.0201 0.6106 0.034 Uiso calc 1
C C26 0.2560(2) 0.00801(12) 0.53132(12) 0.0250(5) Uani d 1
C C27 0.2482(2) -0.07008(13) 0.53692(14) 0.0338(6) Uani d 1
H H27A 0.2879 -0.0857 0.5780 0.051 Uiso calc 1
H H27B 0.2809 -0.0914 0.4960 0.051 Uiso calc 1
H H27C 0.1706 -0.0838 0.5404 0.051 Uiso calc 1
C C28 0.1304(2) 0.00239(11) 0.42885(12) 0.0222(5) Uani d 1
C C29 0.0185(2) -0.01111(12) 0.44244(13) 0.0275(5) Uani d 1
C C30 -0.0460(2) -0.04779(14) 0.39565(15) 0.0367(6) Uani d 1
H H30 -0.1221 -0.0554 0.4044 0.044 Uiso calc 1
C C31 0.0019(2) -0.07291(13) 0.33646(15) 0.0399(7) Uani d 1
H H31 -0.0419 -0.0973 0.3040 0.048 Uiso calc 1
C C32 0.1125(2) -0.06315(13) 0.32358(13) 0.0343(6) Uani d 1
H H32 0.1444 -0.0820 0.2831 0.041 Uiso calc 1
C C33 0.1780(2) -0.02576(12) 0.36964(12) 0.0260(5) Uani d 1
C C34 0.2985(2) -0.01619(13) 0.35456(13) 0.0336(6) Uani d 1
H H34A 0.3087 0.0255 0.3265 0.050 Uiso calc 1
H H34B 0.3262 -0.0567 0.3295 0.050 Uiso calc 1
H H34C 0.3390 -0.0111 0.3978 0.050 Uiso calc 1
C C35 0.0396(2) 0.15476(11) 0.42837(11) 0.0209(5) Uani d 1
H H35 0.0035 0.1284 0.4630 0.025 Uiso calc 1
C C36 -0.02257(19) 0.19223(11) 0.38036(11) 0.0204(5) Uani d 1
C C37 -0.1364(2) 0.20096(12) 0.37040(12) 0.0260(5) Uani d 1
H H37 -0.1940 0.1823 0.3978 0.031 Uiso calc 1
C C38 -0.1474(2) 0.24234(12) 0.31248(13) 0.0293(6) Uani d 1
H H38 -0.2145 0.2572 0.2921 0.035 Uiso calc 1
C C39 -0.0406(2) 0.25794(12) 0.28985(12) 0.0246(5) Uani d 1
H H39 -0.0242 0.2861 0.2511 0.030 Uiso calc 1
C C40 -0.1352(2) 0.01588(17) 0.51440(18) 0.0470(8) Uani d 1
H H40A -0.1649 -0.0313 0.5145 0.071 Uiso calc 1
H H40B -0.1694 0.0425 0.4772 0.071 Uiso calc 1
H H40C -0.1513 0.0382 0.5586 0.071 Uiso calc 1
C C41 0.1426(2) 0.10869(12) 0.25604(12) 0.0282(5) Uani d 1
H H41A 0.1742 0.0629 0.2469 0.042 Uiso calc 1
H H41B 0.1084 0.1267 0.2140 0.042 Uiso calc 1
H H41C 0.0868 0.1049 0.2923 0.042 Uiso calc 1
C C42 0.3251(2) 0.14854(13) 0.23374(12) 0.0296(6) Uani d 1
H H42A 0.3023 0.1537 0.1857 0.044 Uiso calc 1
H H42B 0.3580 0.1026 0.2404 0.044 Uiso calc 1
H H42C 0.3795 0.1843 0.2451 0.044 Uiso calc 1
C C43 0.4299(2) 0.16340(14) 0.38204(13) 0.0299(5) Uani d 1
H H43A 0.4461 0.1535 0.4304 0.045 Uiso calc 1
H H43B 0.4987 0.1723 0.3573 0.045 Uiso calc 1
H H43C 0.3924 0.1235 0.3614 0.045 Uiso calc 1
C C44 0.4124(2) 0.28268(14) 0.41150(12) 0.0299(5) Uani d 1
H H44A 0.4881 0.2872 0.3946 0.045 Uiso calc 1
H H44B 0.4135 0.2749 0.4613 0.045 Uiso calc 1
H H44C 0.3714 0.3252 0.4014 0.045 Uiso calc 1
C C45 0.4571(3) 0.6708(2) 0.42065(18) 0.0586(9) Uani d 1
H H45A 0.4767 0.6323 0.3902 0.088 Uiso calc 1
H H45B 0.4639 0.6560 0.4687 0.088 Uiso calc 1
H H45C 0.5068 0.7099 0.4122 0.088 Uiso calc 1
C C46 0.3405(3) 0.69278(16) 0.40673(14) 0.0414(7) Uani d 1
C C47 0.3080(3) 0.76147(15) 0.41459(14) 0.0500(9) Uani d 1
H H47 0.3612 0.7955 0.4265 0.060 Uiso calc 1
C C48 0.1999(4) 0.78084(19) 0.40534(15) 0.0605(10) Uani d 1
H H48 0.1790 0.8278 0.4121 0.073 Uiso calc 1
C C49 0.1226(4) 0.7331(2) 0.38658(16) 0.0679(12) Uani d 1
H H49 0.0481 0.7468 0.3801 0.081 Uiso calc 1
C C50 0.1529(3) 0.6649(2) 0.37704(15) 0.0554(9) Uani d 1
H H50 0.0994 0.6317 0.3632 0.066 Uiso calc 1
C C51 0.2618(3) 0.64452(15) 0.38760(13) 0.0405(7) Uani d 1
H H51 0.2821 0.5974 0.3816 0.049 Uiso calc 1

loop_
_atom_site_aniso_label
_atom_site_aniso_U_11
_atom_site_aniso_U_22
_atom_site_aniso_U_33
_atom_site_aniso_U_12
_atom_site_aniso_U_13
_atom_site_aniso_U_23
V1 0.01700(19) 0.01853(17) 0.01684(16) 0.00097(15) -0.00101(15) -0.00021(15)
O1 0.0339(10) 0.0216(8) 0.0346(9) 0.0034(8) -0.0082(8) 0.0014(7)
O2 0.0197(10) 0.0331(10) 0.0427(10) 0.0006(7) 0.0072(7) 0.0081(8)
N1 0.0183(10) 0.0209(9) 0.0177(8) 0.0000(8) -0.0006(8) 0.0014(7)
N2 0.0185(10) 0.0211(9) 0.0211(9) -0.0002(7) 0.0003(7) -0.0021(7)
N3 0.0206(11) 0.0182(9) 0.0193(9) 0.0012(7) -0.0013(8) 0.0000(7)
N4 0.0191(10) 0.0201(9) 0.0224(9) 0.0004(8) -0.0025(7) -0.0012(7)
N5 0.0231(11) 0.0230(9) 0.0215(9) 0.0024(8) -0.0013(8) -0.0005(7)
N6 0.0208(11) 0.0253(10) 0.0220(9) 0.0016(9) -0.0018(7) 0.0004(8)
C1 0.0183(12) 0.0229(12) 0.0223(11) 0.0023(9) 0.0002(9) 0.0012(8)
C2 0.0197(12) 0.0205(11) 0.0203(11) 0.0037(8) -0.0022(8) 0.0010(8)
C3 0.0236(13) 0.0237(11) 0.0247(11) 0.0000(10) -0.0026(9) 0.0017(9)
C4 0.0292(13) 0.0275(11) 0.0230(10) -0.0004(11) -0.0045(10) -0.0032(9)
C5 0.0320(14) 0.0339(13) 0.0185(10) 0.0016(11) 0.0014(10) -0.0009(9)
C6 0.0250(14) 0.0279(13) 0.0234(11) 0.0006(10) 0.0001(10) 0.0006(9)
C7 0.0409(18) 0.0458(16) 0.0264(13) -0.0114(13) 0.0071(12) 0.0026(11)
C8 0.0208(13) 0.0250(12) 0.0200(11) -0.0042(9) 0.0009(9) 0.0021(8)
C9 0.0253(13) 0.0275(12) 0.0234(11) -0.0045(10) 0.0006(10) 0.0027(9)
C10 0.0361(16) 0.0277(13) 0.0297(13) -0.0089(11) 0.0026(11) -0.0015(10)
C11 0.0346(16) 0.0416(15) 0.0248(12) -0.0166(12) -0.0001(11) -0.0012(11)
C12 0.0210(14) 0.0438(15) 0.0250(12) -0.0105(11) -0.0023(10) 0.0065(10)
C13 0.0206(13) 0.0336(13) 0.0225(11) -0.0055(10) 0.0019(9) 0.0046(9)
C14 0.0246(14) 0.0375(14) 0.0411(15) 0.0021(11) -0.0049(11) 0.0033(11)
C15 0.0165(13) 0.0211(11) 0.0244(11) -0.0005(9) -0.0017(9) 0.0026(9)
C16 0.0160(12) 0.0211(11) 0.0246(11) -0.0011(9) 0.0004(9) -0.0008(9)
C17 0.0197(13) 0.0225(11) 0.0312(12) -0.0020(9) 0.0034(10) -0.0027(9)
C18 0.0215(13) 0.0292(12) 0.0269(12) -0.0043(10) 0.0062(10) -0.0095(9)
C19 0.0199(13) 0.0282(12) 0.0208(11) -0.0040(9) 0.0024(9) 0.0003(9)
C20 0.059(2) 0.0257(14) 0.0605(19) 0.0089(13) -0.0165(16) -0.0023(13)
C21 0.0185(13) 0.0227(11) 0.0218(11) 0.0016(9) 0.0031(9) 0.0013(8)
C22 0.0200(12) 0.0249(11) 0.0181(10) 0.0017(10) 0.0034(9) 0.0023(8)
C23 0.0266(14) 0.0246(12) 0.0217(11) 0.0012(10) 0.0002(9) -0.0012(9)
C24 0.0281(14) 0.0327(13) 0.0231(11) -0.0009(10) -0.0038(10) -0.0034(10)
C25 0.0264(14) 0.0349(14) 0.0232(11) 0.0055(10) -0.0029(10) 0.0048(9)
C26 0.0245(13) 0.0274(12) 0.0232(11) 0.0042(9) 0.0033(9) 0.0041(9)
C27 0.0400(16) 0.0264(13) 0.0351(13) 0.0034(11) -0.0049(11) 0.0079(10)
C28 0.0216(13) 0.0184(11) 0.0265(11) 0.0002(9) -0.0029(9) 0.0041(8)
C29 0.0245(14) 0.0206(12) 0.0374(13) 0.0004(10) -0.0023(10) 0.0068(10)
C30 0.0276(16) 0.0284(14) 0.0541(17) -0.0057(11) -0.0124(13) 0.0081(12)
C31 0.0474(18) 0.0238(13) 0.0485(17) -0.0047(12) -0.0235(14) 0.0006(11)
C32 0.0481(19) 0.0233(13) 0.0315(13) 0.0009(12) -0.0092(12) -0.0013(10)
C33 0.0312(15) 0.0193(11) 0.0276(11) 0.0040(9) -0.0035(9) 0.0028(9)
C34 0.0342(15) 0.0367(13) 0.0299(12) 0.0047(12) 0.0054(12) -0.0028(10)
C35 0.0210(13) 0.0186(11) 0.0232(11) -0.0018(9) 0.0030(9) -0.0024(8)
C36 0.0198(13) 0.0184(11) 0.0231(11) 0.0001(9) -0.0001(9) -0.0032(8)
C37 0.0184(13) 0.0236(12) 0.0358(13) 0.0000(9) 0.0031(10) -0.0059(9)
C38 0.0193(14) 0.0313(14) 0.0373(13) 0.0061(10) -0.0077(10) -0.0047(10)
C39 0.0256(14) 0.0244(12) 0.0240(11) 0.0031(9) -0.0047(10) 0.0008(9)
C40 0.0236(16) 0.0528(18) 0.065(2) 0.0028(13) 0.0131(14) 0.0157(15)
C41 0.0333(15) 0.0236(12) 0.0276(12) -0.0003(10) -0.0036(11) -0.0047(9)
C42 0.0318(15) 0.0331(13) 0.0238(11) 0.0071(11) 0.0020(10) -0.0031(10)
C43 0.0219(14) 0.0377(14) 0.0301(13) 0.0064(11) -0.0029(10) 0.0028(10)
C44 0.0223(13) 0.0367(14) 0.0306(12) -0.0051(11) -0.0037(10) -0.0051(11)
C45 0.043(2) 0.074(2) 0.058(2) 0.0005(17) 0.0117(16) -0.0063(17)
C46 0.0487(19) 0.0467(17) 0.0287(14) 0.0052(14) 0.0112(13) 0.0031(11)
C47 0.080(3) 0.0380(17) 0.0320(14) -0.0026(16) 0.0139(15) 0.0080(11)
C48 0.095(3) 0.051(2) 0.0358(15) 0.031(2) 0.0007(18) 0.0118(14)
C49 0.074(3) 0.099(3) 0.0309(16) 0.045(3) -0.0140(16) -0.0013(18)
C50 0.055(2) 0.078(2) 0.0326(15) 0.0082(19) -0.0114(14) -0.0125(15)
C51 0.053(2) 0.0414(16) 0.0269(13) 0.0078(13) -0.0004(12) -0.0056(11)

loop_
_atom_type_symbol
_atom_type_description
_atom_type_scat_dispersion_real
_atom_type_scat_dispersion_imag
_atom_type_scat_source
C C 0.0181 0.0091 'International Tables Vol C Tables 4.2.6.8 and 6.1.1.4'
H H 0.0000 0.0000 'International Tables Vol C Tables 4.2.6.8 and 6.1.1.4'
N N 0.0311 0.0180 'International Tables Vol C Tables 4.2.6.8 and 6.1.1.4'
O O 0.0492 0.0322 'International Tables Vol C Tables 4.2.6.8 and 6.1.1.4'
V V 0.0687 2.1097 'International Tables Vol C Tables 4.2.6.8 and 6.1.1.4'

loop_
_geom_angle_atom_site_label_1
_geom_angle_atom_site_label_2
_geom_angle_atom_site_label_3
_geom_angle
N6 V1 N5 95.67(8)
N6 V1 N3 97.00(8)
N5 V1 N3 96.95(8)
N6 V1 N1 97.53(8)
N5 V1 N1 96.88(7)
N3 V1 N1 158.81(7)
N6 V1 N4 171.07(7)
N5 V1 N4 91.89(8)
N3 V1 N4 77.32(7)
N1 V1 N4 86.25(7)
N6 V1 N2 91.71(8)
N5 V1 N2 170.87(8)
N3 V1 N2 87.47(7)
N1 V1 N2 76.76(7)
N4 V1 N2 81.24(7)
C9 O1 C20 118.5(2)
C29 O2 C40 117.5(2)
C15 N1 C2 117.97(18)
C15 N1 V1 114.06(14)
C2 N1 V1 127.87(14)
C19 N2 C16 105.80(18)
C19 N2 V1 141.78(16)
C16 N2 V1 112.17(14)
C35 N3 C22 117.48(19)
C35 N3 V1 113.36(15)
C22 N3 V1 129.06(15)
C39 N4 C36 105.93(19)
C39 N4 V1 141.74(16)
C36 N4 V1 112.00(14)
C42 N5 C41 109.82(18)
C42 N5 V1 126.13(16)
C41 N5 V1 123.56(15)
C43 N6 C44 109.4(2)
C43 N6 V1 125.61(16)
C44 N6 V1 124.06(16)
C6 C1 C2 119.0(2)
C6 C1 C8 119.4(2)
C2 C1 C8 121.59(19)
C3 C2 C1 120.0(2)
C3 C2 N1 117.6(2)
C1 C2 N1 122.31(19)
C4 C3 C2 120.4(2)
C4 C3 H3 119.8
C2 C3 H3 119.8
C3 C4 C5 120.0(2)
C3 C4 H4 120.0
C5 C4 H4 120.0
C4 C5 C6 120.9(2)
C4 C5 H5 119.6
C6 C5 H5 119.6
C5 C6 C1 119.7(2)
C5 C6 C7 119.8(2)
C1 C6 C7 120.6(2)
C6 C7 H7A 109.5
C6 C7 H7B 109.5
H7A C7 H7B 109.5
C6 C7 H7C 109.5
H7A C7 H7C 109.5
H7B C7 H7C 109.5
C13 C8 C9 119.2(2)
C13 C8 C1 122.0(2)
C9 C8 C1 118.8(2)
O1 C9 C10 124.6(2)
O1 C9 C8 114.7(2)
C10 C9 C8 120.7(2)
C11 C10 C9 119.1(2)
C11 C10 H10 120.4
C9 C10 H10 120.4
C12 C11 C10 120.9(2)
C12 C11 H11 119.5
C10 C11 H11 119.5
C11 C12 C13 120.2(2)
C11 C12 H12 119.9
C13 C12 H12 119.9
C8 C13 C12 119.7(2)
C8 C13 C14 120.6(2)
C12 C13 C14 119.7(2)
C13 C14 H14A 109.5
C13 C14 H14B 109.5
H14A C14 H14B 109.5
C13 C14 H14C 109.5
H14A C14 H14C 109.5
H14B C14 H14C 109.5
N1 C15 C16 119.8(2)
N1 C15 H15 120.1
C16 C15 H15 120.1
N2 C16 C15 116.9(2)
N2 C16 C17 110.55(19)
C15 C16 C17 132.5(2)
C18 C17 C16 105.7(2)
C18 C17 H17 127.2
C16 C17 H17 127.2
C17 C18 C19 106.7(2)
C17 C18 H18 126.6
C19 C18 H18 126.6
N2 C19 C18 111.2(2)
N2 C19 H19 124.4
C18 C19 H19 124.4
O1 C20 H20A 109.5
O1 C20 H20B 109.5
H20A C20 H20B 109.5
O1 C20 H20C 109.5
H20A C20 H20C 109.5
H20B C20 H20C 109.5
C22 C21 C26 118.4(2)
C22 C21 C28 122.3(2)
C26 C21 C28 119.28(19)
C23 C22 C21 120.2(2)
C23 C22 N3 117.90(19)
C21 C22 N3 121.9(2)
C24 C23 C22 120.9(2)
C24 C23 H23 119.6
C22 C23 H23 119.6
C23 C24 C25 119.2(2)
C23 C24 H24 120.4
C25 C24 H24 120.4
C26 C25 C24 121.2(2)
C26 C25 H25 119.4
C24 C25 H25 119.4
C25 C26 C21 120.1(2)
C25 C26 C27 119.9(2)
C21 C26 C27 120.0(2)
C26 C27 H27A 109.5
C26 C27 H27B 109.5
H27A C27 H27B 109.5
C26 C27 H27C 109.5
H27A C27 H27C 109.5
H27B C27 H27C 109.5
C33 C28 C29 118.7(2)
C33 C28 C21 121.4(2)
C29 C28 C21 119.8(2)
O2 C29 C30 124.3(2)
O2 C29 C28 114.8(2)
C30 C29 C28 120.9(2)
C31 C30 C29 119.1(3)
C31 C30 H30 120.4
C29 C30 H30 120.4
C32 C31 C30 121.0(2)
C32 C31 H31 119.5
C30 C31 H31 119.5
C31 C32 C33 120.5(3)
C31 C32 H32 119.7
C33 C32 H32 119.7
C28 C33 C32 119.6(2)
C28 C33 C34 121.0(2)
C32 C33 C34 119.4(2)
C33 C34 H34A 109.5
C33 C34 H34B 109.5
H34A C34 H34B 109.5
C33 C34 H34C 109.5
H34A C34 H34C 109.5
H34B C34 H34C 109.5
N3 C35 C36 120.0(2)
N3 C35 H35 120.0
C36 C35 H35 120.0
N4 C36 C35 116.8(2)
N4 C36 C37 110.1(2)
C35 C36 C37 133.1(2)
C38 C37 C36 106.0(2)
C38 C37 H37 127.0
C36 C37 H37 127.0
C37 C38 C39 106.8(2)
C37 C38 H38 126.6
C39 C38 H38 126.6
N4 C39 C38 111.1(2)
N4 C39 H39 124.4
C38 C39 H39 124.4
O2 C40 H40A 109.5
O2 C40 H40B 109.5
H40A C40 H40B 109.5
O2 C40 H40C 109.5
H40A C40 H40C 109.5
H40B C40 H40C 109.5
N5 C41 H41A 109.5
N5 C41 H41B 109.5
H41A C41 H41B 109.5
N5 C41 H41C 109.5
H41A C41 H41C 109.5
H41B C41 H41C 109.5
N5 C42 H42A 109.5
N5 C42 H42B 109.5
H42A C42 H42B 109.5
N5 C42 H42C 109.5
H42A C42 H42C 109.5
H42B C42 H42C 109.5
N6 C43 H43A 109.5
N6 C43 H43B 109.5
H43A C43 H43B 109.5
N6 C43 H43C 109.5
H43A C43 H43C 109.5
H43B C43 H43C 109.5
N6 C44 H44A 109.5
N6 C44 H44B 109.5
H44A C44 H44B 109.5
N6 C44 H44C 109.5
H44A C44 H44C 109.5
H44B C44 H44C 109.5
C46 C45 H45A 109.5
C46 C45 H45B 109.5
H45A C45 H45B 109.5
C46 C45 H45C 109.5
H45A C45 H45C 109.5
H45B C45 H45C 109.5
C51 C46 C47 118.4(3)
C51 C46 C45 120.6(3)
C47 C46 C45 121.0(3)
C48 C47 C46 121.0(3)
C48 C47 H47 119.5
C46 C47 H47 119.5
C49 C48 C47 120.5(3)
C49 C48 H48 119.7
C47 C48 H48 119.7
C48 C49 C50 119.7(4)
C48 C49 H49 120.1
C50 C49 H49 120.1
C49 C50 C51 120.1(4)
C49 C50 H50 119.9
C51 C50 H50 119.9
C46 C51 C50 120.2(3)
C46 C51 H51 119.9
C50 C51 H51 119.9

loop_
_geom_bond_atom_site_label_1
_geom_bond_atom_site_label_2
_geom_bond_distance
V1 N6 1.8963(19)
V1 N5 1.8993(19)
V1 N3 2.1471(18)
V1 N1 2.1487(17)
V1 N4 2.1491(19)
V1 N2 2.1678(18)
O1 C9 1.367(3)
O1 C20 1.420(3)
O2 C29 1.368(3)
O2 C40 1.428(3)
N1 C15 1.306(3)
N1 C2 1.430(3)
N2 C19 1.339(3)
N2 C16 1.379(3)
N3 C35 1.309(3)
N3 C22 1.439(3)
N4 C39 1.344(3)
N4 C36 1.387(3)
N5 C42 1.454(3)
N5 C41 1.461(3)
N6 C43 1.455(3)
N6 C44 1.462(3)
C1 C6 1.404(3)
C1 C2 1.406(3)
C1 C8 1.503(3)
C2 C3 1.396(3)
C3 C4 1.378(3)
C3 H3 0.9500
C4 C5 1.383(4)
C4 H4 0.9500
C5 C6 1.393(3)
C5 H5 0.9500
C6 C7 1.507(4)
C7 H7A 0.9800
C7 H7B 0.9800
C7 H7C 0.9800
C8 C13 1.391(3)
C8 C9 1.410(3)
C9 C10 1.392(3)
C10 C11 1.385(4)
C10 H10 0.9500
C11 C12 1.384(4)
C11 H11 0.9500
C12 C13 1.402(3)
C12 H12 0.9500
C13 C14 1.501(4)
C14 H14A 0.9800
C14 H14B 0.9800
C14 H14C 0.9800
C15 C16 1.404(3)
C15 H15 0.9500
C16 C17 1.404(3)
C17 C18 1.384(3)
C17 H17 0.9500
C18 C19 1.403(3)
C18 H18 0.9500
C19 H19 0.9500
C20 H20A 0.9800
C20 H20B 0.9800
C20 H20C 0.9800
C21 C22 1.410(3)
C21 C26 1.410(3)
C21 C28 1.500(3)
C22 C23 1.393(3)
C23 C24 1.380(3)
C23 H23 0.9500
C24 C25 1.393(4)
C24 H24 0.9500
C25 C26 1.381(4)
C25 H25 0.9500
C26 C27 1.514(4)
C27 H27A 0.9800
C27 H27B 0.9800
C27 H27C 0.9800
C28 C33 1.398(3)
C28 C29 1.409(4)
C29 C30 1.394(4)
C30 C31 1.378(4)
C30 H30 0.9500
C31 C32 1.378(4)
C31 H31 0.9500
C32 C33 1.398(3)
C32 H32 0.9500
C33 C34 1.503(4)
C34 H34A 0.9800
C34 H34B 0.9800
C34 H34C 0.9800
C35 C36 1.401(3)
C35 H35 0.9500
C36 C37 1.405(3)
C37 C38 1.387(4)
C37 H37 0.9500
C38 C39 1.403(4)
C38 H38 0.9500
C39 H39 0.9500
C40 H40A 0.9800
C40 H40B 0.9800
C40 H40C 0.9800
C41 H41A 0.9800
C41 H41B 0.9800
C41 H41C 0.9800
C42 H42A 0.9800
C42 H42B 0.9800
C42 H42C 0.9800
C43 H43A 0.9800
C43 H43B 0.9800
C43 H43C 0.9800
C44 H44A 0.9800
C44 H44B 0.9800
C44 H44C 0.9800
C45 C46 1.503(5)
C45 H45A 0.9800
C45 H45B 0.9800
C45 H45C 0.9800
C46 C51 1.385(4)
C46 C47 1.391(4)
C47 C48 1.376(6)
C47 H47 0.9500
C48 C49 1.365(6)
C48 H48 0.9500
C49 C50 1.380(5)
C49 H49 0.9500
C50 C51 1.395(5)
C50 H50 0.9500
C51 H51 0.9500

loop_
_geom_torsion_atom_site_label_1
_geom_torsion_atom_site_label_2
_geom_torsion_atom_site_label_3
_geom_torsion_atom_site_label_4
_geom_torsion
N6 V1 N5 C42 -37.95(19)
N3 V1 N5 C42 -135.74(18)
N1 V1 N5 C42 60.36(19)
N4 V1 N5 C42 146.81(18)
N6 V1 N5 C41 150.91(18)
N3 V1 N5 C41 53.12(18)
N1 V1 N5 C41 -110.78(18)
N4 V1 N5 C41 -24.33(18)
N5 V1 N6 C43 -37.05(19)
N3 V1 N6 C43 60.69(18)
N1 V1 N6 C43 -134.78(18)
N2 V1 N6 C43 148.34(18)
N5 V1 N6 C44 154.99(17)
N3 V1 N6 C44 -107.27(18)
N1 V1 N6 C44 57.26(18)
N2 V1 N6 C44 -19.62(18)
C6 C1 C2 C3 1.1(3)
C8 C1 C2 C3 -177.9(2)
C6 C1 C2 N1 -177.9(2)
C8 C1 C2 N1 3.0(3)
C15 N1 C2 C3 -122.5(2)
V1 N1 C2 C3 53.7(3)
C15 N1 C2 C1 56.5(3)
V1 N1 C2 C1 -127.2(2)
C1 C2 C3 C4 -0.3(3)
N1 C2 C3 C4 178.8(2)
C2 C3 C4 C5 -0.5(4)
C3 C4 C5 C6 0.4(4)
C4 C5 C6 C1 0.4(4)
C4 C5 C6 C7 -178.6(2)
C2 C1 C6 C5 -1.2(4)
C8 C1 C6 C5 177.9(2)
C2 C1 C6 C7 177.9(2)
C8 C1 C6 C7 -3.1(4)
C6 C1 C8 C13 -94.4(3)
C2 C1 C8 C13 84.7(3)
C6 C1 C8 C9 84.0(3)
C2 C1 C8 C9 -97.0(3)
C20 O1 C9 C10 3.2(4)
C20 O1 C9 C8 -177.7(2)
C13 C8 C9 O1 178.2(2)
C1 C8 C9 O1 -0.2(3)
C13 C8 C9 C10 -2.6(3)
C1 C8 C9 C10 179.0(2)
O1 C9 C10 C11 178.3(2)
C8 C9 C10 C11 -0.8(4)
C9 C10 C11 C12 2.8(4)
C10 C11 C12 C13 -1.5(4)
C9 C8 C13 C12 3.9(3)
C1 C8 C13 C12 -177.8(2)
C9 C8 C13 C14 -175.4(2)
C1 C8 C13 C14 2.9(3)
C11 C12 C13 C8 -1.9(3)
C11 C12 C13 C14 177.4(2)
C2 N1 C15 C16 179.8(2)
V1 N1 C15 C16 3.1(3)
C19 N2 C16 C15 -179.7(2)
V1 N2 C16 C15 -4.2(2)
C19 N2 C16 C17 0.1(3)
V1 N2 C16 C17 175.62(16)
N1 C15 C16 N2 0.8(3)
N1 C15 C16 C17 -179.0(2)
N2 C16 C17 C18 0.4(3)
C15 C16 C17 C18 -179.8(2)
C16 C17 C18 C19 -0.7(3)
C16 N2 C19 C18 -0.6(3)
V1 N2 C19 C18 -173.84(19)
C17 C18 C19 N2 0.8(3)
C26 C21 C22 C23 1.8(3)
C28 C21 C22 C23 -176.4(2)
C26 C21 C22 N3 -178.3(2)
C28 C21 C22 N3 3.5(3)
C35 N3 C22 C23 -117.3(2)
V1 N3 C22 C23 58.9(3)
C35 N3 C22 C21 62.8(3)
V1 N3 C22 C21 -121.0(2)
C21 C22 C23 C24 -0.6(4)
N3 C22 C23 C24 179.5(2)
C22 C23 C24 C25 -0.6(4)
C23 C24 C25 C26 0.7(4)
C24 C25 C26 C21 0.5(4)
C24 C25 C26 C27 178.8(2)
C22 C21 C26 C25 -1.7(3)
C28 C21 C26 C25 176.5(2)
C22 C21 C26 C27 179.9(2)
C28 C21 C26 C27 -1.8(3)
C22 C21 C28 C33 92.8(3)
C26 C21 C28 C33 -85.4(3)
C22 C21 C28 C29 -90.3(3)
C26 C21 C28 C29 91.5(3)
C40 O2 C29 C30 -15.1(3)
C40 O2 C29 C28 165.9(2)
C33 C28 C29 O2 174.7(2)
C21 C28 C29 O2 -2.2(3)
C33 C28 C29 C30 -4.3(3)
C21 C28 C29 C30 178.7(2)
O2 C29 C30 C31 -176.9(2)
C28 C29 C30 C31 2.1(4)
C29 C30 C31 C32 1.0(4)
C30 C31 C32 C33 -1.7(4)
C29 C28 C33 C32 3.5(3)
C21 C28 C33 C32 -179.6(2)
C29 C28 C33 C34 -176.7(2)
C21 C28 C33 C34 0.2(3)
C31 C32 C33 C28 -0.6(4)
C31 C32 C33 C34 179.7(2)
C22 N3 C35 C36 -179.39(19)
V1 N3 C35 C36 3.8(3)
C39 N4 C36 C35 178.62(19)
V1 N4 C36 C35 -6.5(2)
C39 N4 C36 C37 0.0(2)
V1 N4 C36 C37 174.89(15)
N3 C35 C36 N4 1.9(3)
N3 C35 C36 C37 -179.9(2)
N4 C36 C37 C38 0.5(3)
C35 C36 C37 C38 -177.9(2)
C36 C37 C38 C39 -0.7(3)
C36 N4 C39 C38 -0.4(3)
V1 N4 C39 C38 -172.80(18)
C37 C38 C39 N4 0.7(3)
C51 C46 C47 C48 1.6(4)
C45 C46 C47 C48 -176.5(3)
C46 C47 C48 C49 -1.6(4)
C47 C48 C49 C50 0.2(5)
C48 C49 C50 C51 1.0(5)
C47 C46 C51 C50 -0.4(4)
C45 C46 C51 C50 177.8(3)
C49 C50 C51 C46 -0.9(5)

_cod_database_fobs_code 1544074
